data_7000094
loop_
_publ_author_name
'Schranz, Ingo'
'Lief, Graham R.'
'Carrow, Christopher J.'
'Haagenson, Dana C.'
'Grocholl, Luke'
'Stahl, Lothar'
'Staples, Richard J.'
'Boomishankar, Ramamoorthy'
'Steiner, Alexander'

_publ_section_title
;
 Reversal of polarization in amidophosphines: neutral- and
 anionic-kappaP coordination vs. anionic-kappaP,N coordination and the
 formation of nickelaazaphosphiranes.
;
_journal_issue 20
_journal_name_full 'Dalton transactions (Cambridge, England : 2003)'
_journal_page_first 3307
_journal_page_last 3318
_journal_paper_doi 10.1039/b507040f
_journal_year 2005
_chemical_formula_sum 'C26 H60 Cl N3 Ni P2 Si'
_chemical_formula_weight 598.96
_chemical_name_systematic
;
?
;
_space_group_IT_number 14
_symmetry_cell_setting monoclinic
_symmetry_space_group_name_Hall '-P 2yn'
_symmetry_space_group_name_H-M 'P 1 21/n 1'
_atom_sites_solution_hydrogens geom
_atom_sites_solution_primary direct
_atom_sites_solution_secondary difmap
_audit_creation_method SHELXL-97
_cell_angle_alpha 90.00
_cell_angle_beta 93.934(2)
_cell_angle_gamma 90.00
_cell_formula_units_Z 4
_cell_length_a 10.8581(13)
_cell_length_b 21.494(3)
_cell_length_c 15.1459(17)
_cell_measurement_temperature 213(2)
_cell_volume 3526.5(8)
_computing_cell_refinement 'SMART (BRUKER, V5.054, 1998)'
_computing_data_collection 'ASTRO (BRUKER, V5.007, 1997)'
_computing_data_reduction 'SAINT (BRUKER, V6.01, 1999)'
_computing_molecular_graphics 'SHELXTL (BRUKER, 1998, V5.1)'
_computing_publication_material 'XCIF (Sheldrick and BRUKER, 1997, V5.1)'
_computing_structure_refinement 'SHELXL-97 (Sheldrick, 1997)'
_computing_structure_solution 'SHELXS-97 (Sheldrick, 1990)'
_diffrn_ambient_temperature 213(2)
_diffrn_detector_area_resol_mean 836.6
_diffrn_measured_fraction_theta_full 0.996
_diffrn_measured_fraction_theta_max 0.996
_diffrn_measurement_device_type CCD
_diffrn_measurement_method '\w, 0.3 deg'
_diffrn_radiation_monochromator graphite
_diffrn_radiation_source 'normal-focus sealed tube'
_diffrn_radiation_type MoK\a
_diffrn_radiation_wavelength 0.71073
_diffrn_reflns_av_R_equivalents 0.0467
_diffrn_reflns_av_sigmaI/netI 0.0433
_diffrn_reflns_limit_h_max 12
_diffrn_reflns_limit_h_min -14
_diffrn_reflns_limit_k_max 27
_diffrn_reflns_limit_k_min -28
_diffrn_reflns_limit_l_max 20
_diffrn_reflns_limit_l_min -19
_diffrn_reflns_number 25345
_diffrn_reflns_theta_full 28.31
_diffrn_reflns_theta_max 28.31
_diffrn_reflns_theta_min 1.65
_diffrn_standards_decay_% <1
_diffrn_standards_interval_count 0
_diffrn_standards_number 0
_exptl_absorpt_coefficient_mu 0.768
_exptl_absorpt_correction_type none
_exptl_crystal_colour 'red brown'
_exptl_crystal_density_diffrn 1.128
_exptl_crystal_density_meas ?
_exptl_crystal_density_method 'not measured'
_exptl_crystal_description block
_exptl_crystal_F_000 1304
_exptl_crystal_size_max 0.24
_exptl_crystal_size_mid 0.26
_exptl_crystal_size_min 0.35
_refine_diff_density_max 0.840
_refine_diff_density_min -0.444
_refine_diff_density_rms 0.077
_refine_ls_extinction_method none
_refine_ls_goodness_of_fit_ref 1.003
_refine_ls_hydrogen_treatment constr
_refine_ls_matrix_type full
_refine_ls_number_parameters 325
_refine_ls_number_reflns 8743
_refine_ls_number_restraints 22
_refine_ls_restrained_S_all 1.022
_refine_ls_R_factor_all 0.0700
_refine_ls_R_factor_gt 0.0517
_refine_ls_shift/su_max 0.001
_refine_ls_shift/su_mean 0.000
_refine_ls_structure_factor_coef Fsqd
_refine_ls_weighting_details 'calc w=1/[\s^2^(Fo^2^)+(0.1099P)^2^+0.0000P] where P=(Fo^2^+2Fc^2^)/3'
_refine_ls_weighting_scheme calc
_refine_ls_wR_factor_gt 0.1540
_refine_ls_wR_factor_ref 0.1660
_reflns_number_gt 6258
_reflns_number_total 8743
_reflns_threshold_expression >2sigma(I)
_cod_data_source_file b507040f.txt
_cod_data_source_block 8
_cod_depositor_comments
;
The following automatic conversions were performed:
'_symmetry_cell_setting' value 'Monoclinic' changed to 'monoclinic'
according to '/home/saulius/struct/CIF-dictionaries/cif_core.dic'
dictionary named 'cif_core.dic' version 2.4.1 from 2010-06-29.

Automatic conversion script
Id: cif_fix_enum 1527 2010-12-29 10:47:43Z saulius 

The following automatic conversions were performed:

'_exptl_crystal_density_meas' value 'none' was changed to '?' - the
value is perceived as not measured.

Automatic conversion script
Id: cif_fix_values 3008 2015-01-20 13:52:24Z robertas 
;
_cod_original_cell_volume 3526.6(7)
_cod_original_sg_symbol_H-M P2(1)/n
_cod_database_code 7000094

loop_
_symmetry_equiv_pos_as_xyz
'x, y, z'
'-x+1/2, y+1/2, -z+1/2'
'-x, -y, -z'
'x-1/2, -y-1/2, z-1/2'

loop_
_atom_site_label
_atom_site_type_symbol
_atom_site_fract_x
_atom_site_fract_y
_atom_site_fract_z
_atom_site_U_iso_or_equiv
_atom_site_adp_type
_atom_site_occupancy
_atom_site_symmetry_multiplicity
_atom_site_calc_flag
_atom_site_refinement_flags
_atom_site_disorder_assembly
_atom_site_disorder_group
Ni Ni 0.85830(3) 0.209959(14) 0.32194(2) 0.04029(12) Uani 1 1 d . A .
Cl1 Cl 0.81317(7) 0.17085(3) 0.45155(5) 0.0579(2) Uani 1 1 d . . .
Si Si 0.95767(7) 0.32972(4) 0.09446(5) 0.0512(2) Uani 1 1 d . . .
P1 P 0.90181(6) 0.28228(3) 0.23943(4) 0.03761(15) Uani 1 1 d . A .
P2 P 0.84850(9) 0.12430(4) 0.24980(5) 0.0632(2) Uani 1 1 d D . .
N1 N 0.82546(19) 0.31254(10) 0.14904(14) 0.0445(5) Uani 1 1 d . . .
N2 N 1.0323(2) 0.30000(11) 0.19145(14) 0.0492(5) Uani 1 1 d . . .
N3 N 0.8763(2) 0.29916(10) 0.33666(14) 0.0459(5) Uani 1 1 d . . .
C1 C 0.9779(3) 0.2850(2) -0.0075(2) 0.0760(11) Uani 1 1 d . . .
H1A H 0.9990 0.3131 -0.0542 0.114 Uiso 1 1 calc R . .
H1B H 0.9016 0.2635 -0.0254 0.114 Uiso 1 1 calc R . .
H1C H 1.0436 0.2548 0.0034 0.114 Uiso 1 1 calc R . .
C2 C 0.9837(4) 0.41300(19) 0.0725(3) 0.0914(13) Uani 1 1 d . . .
H2A H 1.0039 0.4183 0.0115 0.137 Uiso 1 1 calc R . .
H2B H 1.0514 0.4281 0.1118 0.137 Uiso 1 1 calc R . .
H2C H 0.9094 0.4363 0.0826 0.137 Uiso 1 1 calc R . .
C10 C 0.6924(3) 0.32361(14) 0.12865(19) 0.0543(7) Uani 1 1 d . . .
C11 C 0.6673(3) 0.3196(2) 0.0291(2) 0.0751(10) Uani 1 1 d . . .
H11A H 0.6886 0.2783 0.0091 0.113 Uiso 1 1 calc R . .
H11B H 0.7167 0.3503 0.0008 0.113 Uiso 1 1 calc R . .
H11C H 0.5804 0.3274 0.0138 0.113 Uiso 1 1 calc R . .
C12 C 0.6145(3) 0.27574(19) 0.1727(3) 0.0727(10) Uani 1 1 d . . .
H12A H 0.6350 0.2345 0.1523 0.109 Uiso 1 1 calc R . .
H12B H 0.5278 0.2840 0.1576 0.109 Uiso 1 1 calc R . .
H12C H 0.6308 0.2781 0.2364 0.109 Uiso 1 1 calc R . .
C13 C 0.6597(4) 0.38889(19) 0.1610(3) 0.0899(12) Uani 1 1 d . . .
H13A H 0.6762 0.3912 0.2246 0.135 Uiso 1 1 calc R . .
H13B H 0.5729 0.3971 0.1460 0.135 Uiso 1 1 calc R . .
H13C H 0.7092 0.4196 0.1327 0.135 Uiso 1 1 calc R . .
C20 C 1.1623(3) 0.28445(16) 0.21745(19) 0.0567(7) Uani 1 1 d . . .
C21 C 1.2080(4) 0.2339(2) 0.1579(3) 0.0835(11) Uani 1 1 d . . .
H21A H 1.1611 0.1961 0.1655 0.125 Uiso 1 1 calc R . .
H21B H 1.2947 0.2260 0.1733 0.125 Uiso 1 1 calc R . .
H21C H 1.1972 0.2473 0.0967 0.125 Uiso 1 1 calc R . .
C22 C 1.1783(3) 0.2652(3) 0.3131(2) 0.1066(17) Uani 1 1 d . . .
H22A H 1.1296 0.2281 0.3221 0.160 Uiso 1 1 calc R . .
H22B H 1.1509 0.2985 0.3501 0.160 Uiso 1 1 calc R . .
H22C H 1.2647 0.2564 0.3286 0.160 Uiso 1 1 calc R . .
C23 C 1.2397(3) 0.3421(2) 0.2020(3) 0.0919(12) Uani 1 1 d . . .
H23A H 1.2134 0.3759 0.2388 0.138 Uiso 1 1 calc R . .
H23B H 1.2288 0.3542 0.1402 0.138 Uiso 1 1 calc R . .
H23C H 1.3260 0.3330 0.2171 0.138 Uiso 1 1 calc R . .
C30 C 0.8714(3) 0.34783(13) 0.40369(19) 0.0556(7) Uani 1 1 d . A .
C31 C 0.9158(4) 0.40895(16) 0.3656(3) 0.0813(11) Uani 1 1 d . . .
H31A H 1.0006 0.4044 0.3503 0.122 Uiso 1 1 calc R A .
H31B H 0.9109 0.4417 0.4093 0.122 Uiso 1 1 calc R . .
H31C H 0.8641 0.4196 0.3130 0.122 Uiso 1 1 calc R . .
C32 C 0.7375(3) 0.35388(19) 0.4287(2) 0.0806(11) Uani 1 1 d . . .
H32A H 0.7110 0.3148 0.4533 0.121 Uiso 1 1 calc R A .
H32B H 0.6848 0.3640 0.3764 0.121 Uiso 1 1 calc R . .
H32C H 0.7321 0.3866 0.4724 0.121 Uiso 1 1 calc R . .
C33 C 0.9539(4) 0.32902(18) 0.4848(2) 0.0755(10) Uani 1 1 d . . .
H33A H 0.9243 0.2903 0.5084 0.113 Uiso 1 1 calc R A .
H33B H 0.9520 0.3613 0.5295 0.113 Uiso 1 1 calc R . .
H33C H 1.0379 0.3236 0.4681 0.113 Uiso 1 1 calc R . .
C40 C 0.8565(4) 0.13192(17) 0.1313(2) 0.0795(10) Uani 1 1 d . A .
H40A H 0.7976 0.1643 0.1109 0.095 Uiso 1 1 calc R . .
H40B H 0.9391 0.1474 0.1206 0.095 Uiso 1 1 calc R . .
C41 C 0.8317(5) 0.07474(19) 0.0722(3) 0.1028(15) Uani 1 1 d . . .
H41A H 0.8894 0.0417 0.0919 0.123 Uiso 1 1 calc R A .
H41B H 0.7480 0.0597 0.0802 0.123 Uiso 1 1 calc R . .
C42 C 0.8440(7) 0.0864(2) -0.0246(3) 0.137(2) Uani 1 1 d D A .
H42A H 0.7859 0.1192 -0.0442 0.164 Uiso 1 1 calc R . .
H42B H 0.9275 0.1018 -0.0323 0.164 Uiso 1 1 calc R . .
C43 C 0.8215(9) 0.0323(3) -0.0815(4) 0.205(5) Uani 1 1 d D . .
H43A H 0.8316 0.0439 -0.1425 0.308 Uiso 1 1 calc R A .
H43B H 0.7381 0.0173 -0.0760 0.308 Uiso 1 1 calc R . .
H43C H 0.8799 -0.0003 -0.0638 0.308 Uiso 1 1 calc R . .
C44 C 0.7173(7) 0.0774(2) 0.2701(4) 0.126(2) Uani 1 1 d . A .
H44A H 0.7178 0.0399 0.2333 0.151 Uiso 1 1 calc R . .
H44B H 0.7229 0.0643 0.3323 0.151 Uiso 1 1 calc R . .
C45 C 0.6045(7) 0.1101(3) 0.2513(4) 0.158(3) Uani 1 1 d . . .
H45A H 0.5930 0.1160 0.1871 0.189 Uiso 1 1 calc R A .
H45B H 0.6126 0.1515 0.2782 0.189 Uiso 1 1 calc R . .
C46 C 0.4821(9) 0.0781(5) 0.2843(4) 0.209(5) Uani 1 1 d D A .
H46A H 0.5038 0.0377 0.3111 0.250 Uiso 1 1 calc R . .
H46B H 0.4486 0.1043 0.3298 0.250 Uiso 1 1 calc R . .
C47 C 0.3899(8) 0.0692(8) 0.2139(7) 0.342(10) Uani 1 1 d D . .
H47A H 0.3187 0.0489 0.2364 0.513 Uiso 1 1 calc R A .
H47B H 0.4228 0.0435 0.1684 0.513 Uiso 1 1 calc R . .
H47C H 0.3654 0.1093 0.1889 0.513 Uiso 1 1 calc R . .
C48 C 0.9314(7) 0.0569(3) 0.3049(6) 0.086(2) Uani 0.50 1 d PD A 1
H48A H 0.8980 0.0496 0.3625 0.104 Uiso 0.50 1 calc PR A 1
H48B H 0.9155 0.0195 0.2688 0.104 Uiso 0.50 1 calc PR A 1
C48B C 0.9951(7) 0.0762(3) 0.2645(3) 0.0658(18) Uani 0.50 1 d PD A 2
H48C H 0.9874 0.0406 0.2240 0.079 Uiso 0.50 1 calc PR A 2
H48D H 1.0643 0.1016 0.2470 0.079 Uiso 0.50 1 calc PR A 2
C49 C 1.0641(8) 0.0662(4) 0.3180(12) 0.160(8) Uani 0.50 1 d PD A 1
H49A H 1.0790 0.1026 0.3561 0.192 Uiso 0.50 1 calc PR A 1
H49B H 1.0957 0.0759 0.2605 0.192 Uiso 0.50 1 calc PR A 1
C49B C 1.0246(5) 0.0529(3) 0.3540(3) 0.0494(14) Uani 0.50 1 d PD A 2
H49C H 0.9551 0.0285 0.3732 0.059 Uiso 0.50 1 calc PR A 2
H49D H 1.0379 0.0881 0.3948 0.059 Uiso 0.50 1 calc PR A 2
C50 C 1.1358(5) 0.0141(3) 0.3569(4) 0.143(2) Uani 1 1 d D . .
H50A H 1.0996 -0.0220 0.3285 0.171 Uiso 1 1 d R A .
H50B H 1.2163 0.0177 0.3347 0.171 Uiso 1 1 d R . .
C51 C 1.1655(6) -0.0072(3) 0.4467(4) 0.142(2) Uani 1 1 d D A .
H51A H 1.2155 -0.0445 0.4455 0.213 Uiso 1 1 calc R . .
H51B H 1.0898 -0.0162 0.4747 0.213 Uiso 1 1 calc R . .
H51C H 1.2110 0.0250 0.4798 0.213 Uiso 1 1 calc R . .

loop_
_atom_site_aniso_label
_atom_site_aniso_U_11
_atom_site_aniso_U_22
_atom_site_aniso_U_33
_atom_site_aniso_U_23
_atom_site_aniso_U_13
_atom_site_aniso_U_12
Ni 0.0428(2) 0.04243(19) 0.03609(18) 0.00276(12) 0.00586(13) 0.00264(12)
Cl1 0.0638(4) 0.0639(4) 0.0478(4) 0.0111(3) 0.0164(3) -0.0004(3)
Si 0.0478(4) 0.0696(5) 0.0360(3) 0.0112(3) 0.0006(3) -0.0113(4)
P1 0.0378(3) 0.0435(3) 0.0318(3) 0.0017(2) 0.0043(2) 0.0004(2)
P2 0.0899(6) 0.0435(4) 0.0548(4) -0.0018(3) -0.0062(4) 0.0070(4)
N1 0.0395(11) 0.0526(12) 0.0411(11) 0.0095(9) 0.0005(9) 0.0013(9)
N2 0.0385(11) 0.0754(15) 0.0338(10) 0.0081(10) 0.0026(9) -0.0073(10)
N3 0.0568(13) 0.0438(11) 0.0381(11) -0.0013(8) 0.0105(10) -0.0016(9)
C1 0.0551(19) 0.134(3) 0.0392(15) -0.0015(17) 0.0044(14) -0.0088(19)
C2 0.098(3) 0.088(3) 0.087(3) 0.034(2) -0.002(2) -0.032(2)
C10 0.0464(15) 0.0589(16) 0.0572(16) 0.0116(13) 0.0000(12) 0.0084(12)
C11 0.0548(18) 0.106(3) 0.0620(19) 0.0184(19) -0.0165(15) -0.0038(18)
C12 0.0405(15) 0.093(2) 0.085(2) 0.0218(19) 0.0079(15) 0.0017(15)
C13 0.080(3) 0.078(2) 0.110(3) 0.003(2) -0.003(2) 0.034(2)
C20 0.0381(14) 0.091(2) 0.0410(14) 0.0035(13) 0.0036(11) -0.0026(13)
C21 0.077(2) 0.098(3) 0.075(2) -0.006(2) 0.005(2) 0.017(2)
C22 0.0494(19) 0.223(5) 0.0470(19) 0.027(3) -0.0011(15) 0.021(3)
C23 0.0494(19) 0.101(3) 0.125(3) -0.007(3) 0.004(2) -0.0174(19)
C30 0.0713(19) 0.0521(15) 0.0446(14) -0.0070(12) 0.0131(13) 0.0012(13)
C31 0.122(3) 0.0520(18) 0.071(2) -0.0112(16) 0.014(2) -0.0101(19)
C32 0.086(3) 0.087(2) 0.073(2) -0.0175(19) 0.0293(19) 0.017(2)
C33 0.101(3) 0.082(2) 0.0434(16) -0.0147(15) 0.0040(17) -0.006(2)
C40 0.111(3) 0.066(2) 0.0629(19) -0.0176(16) 0.016(2) -0.001(2)
C41 0.159(5) 0.075(2) 0.073(2) -0.025(2) 0.000(3) 0.007(3)
C42 0.240(8) 0.105(4) 0.066(3) -0.025(2) 0.008(4) 0.024(4)
C43 0.383(13) 0.141(5) 0.082(3) -0.048(4) -0.055(5) 0.092(7)
C44 0.194(6) 0.081(3) 0.101(3) 0.005(3) -0.017(4) -0.062(4)
C45 0.172(6) 0.141(5) 0.147(5) 0.063(4) -0.081(5) -0.093(5)
C46 0.263(10) 0.246(9) 0.117(5) 0.003(5) 0.017(6) -0.191(9)
C47 0.133(7) 0.62(3) 0.268(13) 0.248(16) -0.013(8) -0.130(12)
C48 0.107(7) 0.044(4) 0.111(7) 0.005(4) 0.033(6) 0.008(4)
C48B 0.099(6) 0.048(3) 0.052(3) 0.006(3) 0.013(4) 0.023(4)
C49 0.077(8) 0.088(8) 0.31(2) -0.019(12) 0.001(11) 0.007(6)
C49B 0.042(3) 0.053(3) 0.052(3) -0.008(2) -0.002(3) 0.006(3)
C50 0.109(4) 0.135(5) 0.187(6) 0.068(4) 0.028(4) 0.059(4)
C51 0.145(6) 0.118(4) 0.165(6) -0.029(4) 0.025(5) 0.017(4)

loop_
_atom_type_symbol
_atom_type_description
_atom_type_scat_dispersion_real
_atom_type_scat_dispersion_imag
_atom_type_scat_source
C C 0.0033 0.0016 'International Tables Vol C Tables 4.2.6.8 and 6.1.1.4'
H H 0.0000 0.0000 'International Tables Vol C Tables 4.2.6.8 and 6.1.1.4'
N N 0.0061 0.0033 'International Tables Vol C Tables 4.2.6.8 and 6.1.1.4'
Si Si 0.0817 0.0704 'International Tables Vol C Tables 4.2.6.8 and 6.1.1.4'
P P 0.1023 0.0942 'International Tables Vol C Tables 4.2.6.8 and 6.1.1.4'
Cl Cl 0.1484 0.1585 'International Tables Vol C Tables 4.2.6.8 and 6.1.1.4'
Ni Ni 0.3393 1.1124 'International Tables Vol C Tables 4.2.6.8 and 6.1.1.4'

loop_
_geom_angle_atom_site_label_1
_geom_angle_atom_site_label_2
_geom_angle_atom_site_label_3
_geom_angle
_geom_angle_site_symmetry_1
_geom_angle_site_symmetry_3
_geom_angle_publ_flag
N3 Ni P1 45.66(6) . . ?
N3 Ni P2 155.61(7) . . ?
P1 Ni P2 110.08(3) . . ?
N3 Ni Cl1 107.42(6) . . ?
P1 Ni Cl1 153.06(3) . . ?
P2 Ni Cl1 96.86(3) . . ?
N1 Si N2 82.73(10) . . ?
N1 Si C1 115.80(14) . . ?
N2 Si C1 115.97(16) . . ?
N1 Si C2 115.58(17) . . ?
N2 Si C2 115.97(16) . . ?
C1 Si C2 109.03(19) . . ?
N1 Si P1 41.41(7) . . ?
N2 Si P1 41.34(7) . . ?
C1 Si P1 124.42(14) . . ?
C2 Si P1 126.55(15) . . ?
N3 P1 N2 124.42(12) . . ?
N3 P1 N1 124.69(12) . . ?
N2 P1 N1 86.75(11) . . ?
N3 P1 Ni 62.74(8) . . ?
N2 P1 Ni 131.75(9) . . ?
N1 P1 Ni 131.44(8) . . ?
N3 P1 Si 142.52(9) . . ?
N2 P1 Si 43.46(8) . . ?
N1 P1 Si 43.32(7) . . ?
Ni P1 Si 154.74(4) . . ?
C44 P2 C40 108.3(2) . . ?
C44 P2 C48 81.5(3) . . ?
C40 P2 C48 117.2(3) . . ?
C44 P2 C48B 110.1(3) . . ?
C40 P2 C48B 93.9(2) . . ?
C48 P2 C48B 32.0(3) . . ?
C44 P2 Ni 114.2(2) . . ?
C40 P2 Ni 115.11(12) . . ?
C48 P2 Ni 115.7(3) . . ?
C48B P2 Ni 113.4(2) . . ?
C10 N1 P1 130.81(18) . . ?
C10 N1 Si 133.81(17) . . ?
P1 N1 Si 95.28(11) . . ?
C20 N2 P1 130.70(18) . . ?
C20 N2 Si 133.26(17) . . ?
P1 N2 Si 95.19(11) . . ?
C30 N3 P1 147.12(19) . . ?
C30 N3 Ni 141.23(17) . . ?
P1 N3 Ni 71.60(9) . . ?
N1 C10 C12 111.5(2) . . ?
N1 C10 C11 107.8(2) . . ?
C12 C10 C11 109.3(3) . . ?
N1 C10 C13 109.0(3) . . ?
C12 C10 C13 109.3(3) . . ?
C11 C10 C13 109.8(3) . . ?
N2 C20 C22 111.3(2) . . ?
N2 C20 C21 110.4(3) . . ?
C22 C20 C21 110.7(3) . . ?
N2 C20 C23 107.6(3) . . ?
C22 C20 C23 110.1(3) . . ?
C21 C20 C23 106.6(3) . . ?
N3 C30 C33 108.8(2) . . ?
N3 C30 C31 109.0(2) . . ?
C33 C30 C31 110.4(3) . . ?
N3 C30 C32 108.3(3) . . ?
C33 C30 C32 109.7(3) . . ?
C31 C30 C32 110.5(3) . . ?
C41 C40 P2 119.2(3) . . ?
C42 C41 C40 114.4(4) . . ?
C43 C42 C41 115.0(5) . . ?
C45 C44 P2 111.8(4) . . ?
C44 C45 C46 116.4(6) . . ?
C47 C46 C45 112.2(6) . . ?
C49 C48 P2 113.3(4) . . ?
C49B C48B P2 115.1(4) . . ?
C48 C49 C50 116.4(6) . . ?
C48B C49B C50 110.5(5) . . ?
C51 C50 C49 134.2(9) . . ?
C51 C50 C49B 109.7(5) . . ?
C49 C50 C49B 30.5(6) . . ?

loop_
_geom_bond_atom_site_label_1
_geom_bond_atom_site_label_2
_geom_bond_distance
_geom_bond_site_symmetry_2
_geom_bond_publ_flag
Ni N3 1.939(2) . ?
Ni P1 2.0693(7) . ?
Ni P2 2.1399(8) . ?
Ni Cl1 2.2209(7) . ?
Si N1 1.745(2) . ?
Si N2 1.749(2) . ?
Si C1 1.846(3) . ?
Si C2 1.846(4) . ?
Si P1 2.5322(9) . ?
P1 N3 1.560(2) . ?
P1 N2 1.680(2) . ?
P1 N1 1.682(2) . ?
P2 C44 1.788(5) . ?
P2 C40 1.811(4) . ?
P2 C48 1.872(5) . ?
P2 C48B 1.898(5) . ?
N1 C10 1.475(3) . ?
N2 C20 1.478(4) . ?
N3 C30 1.461(3) . ?
C10 C12 1.516(4) . ?
C10 C11 1.516(4) . ?
C10 C13 1.536(5) . ?
C20 C22 1.505(4) . ?
C20 C21 1.517(5) . ?
C20 C23 1.524(5) . ?
C30 C33 1.524(5) . ?
C30 C31 1.526(5) . ?
C30 C32 1.532(4) . ?
C40 C41 1.533(5) . ?
C41 C42 1.502(6) . ?
C42 C43 1.457(4) . ?
C44 C45 1.424(9) . ?
C45 C46 1.606(9) . ?
C46 C47 1.424(5) . ?
C48 C49 1.455(5) . ?
C48B C49B 1.460(4) . ?
C49 C50 1.464(5) . ?
C49B C50 1.466(4) . ?
C50 C51 1.450(4) . ?

loop_
_geom_torsion_atom_site_label_1
_geom_torsion_atom_site_label_2
_geom_torsion_atom_site_label_3
_geom_torsion_atom_site_label_4
_geom_torsion
_geom_torsion_site_symmetry_1
_geom_torsion_site_symmetry_2
_geom_torsion_site_symmetry_3
_geom_torsion_site_symmetry_4
_geom_torsion_publ_flag
P2 Ni P1 N3 176.98(10) . . . . ?
Cl1 Ni P1 N3 -2.58(12) . . . . ?
N3 Ni P1 N2 113.10(15) . . . . ?
P2 Ni P1 N2 -69.92(12) . . . . ?
Cl1 Ni P1 N2 110.52(13) . . . . ?
N3 Ni P1 N1 -113.52(15) . . . . ?
P2 Ni P1 N1 63.46(12) . . . . ?
Cl1 Ni P1 N1 -116.11(12) . . . . ?
N3 Ni P1 Si -179.74(13) . . . . ?
P2 Ni P1 Si -2.76(9) . . . . ?
Cl1 Ni P1 Si 177.67(7) . . . . ?
N1 Si P1 N3 -88.86(19) . . . . ?
N2 Si P1 N3 88.5(2) . . . . ?
C1 Si P1 N3 179.9(2) . . . . ?
C2 Si P1 N3 -0.5(2) . . . . ?
N1 Si P1 N2 -177.39(17) . . . . ?
C1 Si P1 N2 91.42(19) . . . . ?
C2 Si P1 N2 -89.0(2) . . . . ?
N2 Si P1 N1 177.39(17) . . . . ?
C1 Si P1 N1 -91.19(18) . . . . ?
C2 Si P1 N1 88.4(2) . . . . ?
N1 Si P1 Ni 90.76(14) . . . . ?
N2 Si P1 Ni -91.85(15) . . . . ?
C1 Si P1 Ni -0.43(17) . . . . ?
C2 Si P1 Ni 179.15(19) . . . . ?
N3 Ni P2 C44 -129.6(3) . . . . ?
P1 Ni P2 C44 -134.8(2) . . . . ?
Cl1 Ni P2 C44 45.0(2) . . . . ?
N3 Ni P2 C40 -3.4(3) . . . . ?
P1 Ni P2 C40 -8.62(17) . . . . ?
Cl1 Ni P2 C40 171.19(16) . . . . ?
N3 Ni P2 C48 138.4(3) . . . . ?
P1 Ni P2 C48 133.2(3) . . . . ?
Cl1 Ni P2 C48 -47.0(3) . . . . ?
N3 Ni P2 C48B 103.2(3) . . . . ?
P1 Ni P2 C48B 98.0(2) . . . . ?
Cl1 Ni P2 C48B -82.2(2) . . . . ?
N3 P1 N1 C10 -44.2(3) . . . . ?
N2 P1 N1 C10 -174.7(3) . . . . ?
Ni P1 N1 C10 38.2(3) . . . . ?
Si P1 N1 C10 -176.5(3) . . . . ?
N3 P1 N1 Si 132.28(12) . . . . ?
N2 P1 N1 Si 1.80(12) . . . . ?
Ni P1 N1 Si -145.30(7) . . . . ?
N2 Si N1 C10 174.6(3) . . . . ?
C1 Si N1 C10 -70.1(3) . . . . ?
C2 Si N1 C10 59.2(3) . . . . ?
P1 Si N1 C10 176.3(3) . . . . ?
N2 Si N1 P1 -1.74(12) . . . . ?
C1 Si N1 P1 113.64(17) . . . . ?
C2 Si N1 P1 -117.10(17) . . . . ?
N3 P1 N2 C20 57.1(3) . . . . ?
N1 P1 N2 C20 -172.2(3) . . . . ?
Ni P1 N2 C20 -25.3(3) . . . . ?
Si P1 N2 C20 -170.4(3) . . . . ?
N3 P1 N2 Si -132.50(12) . . . . ?
N1 P1 N2 Si -1.79(12) . . . . ?
Ni P1 N2 Si 145.13(7) . . . . ?
N1 Si N2 C20 171.7(3) . . . . ?
C1 Si N2 C20 56.5(3) . . . . ?
C2 Si N2 C20 -73.3(3) . . . . ?
P1 Si N2 C20 170.0(3) . . . . ?
N1 Si N2 P1 1.74(12) . . . . ?
C1 Si N2 P1 -113.47(16) . . . . ?
C2 Si N2 P1 116.70(19) . . . . ?
N2 P1 N3 C30 53.9(4) . . . . ?
N1 P1 N3 C30 -59.1(4) . . . . ?
Ni P1 N3 C30 177.6(4) . . . . ?
Si P1 N3 C30 -2.6(5) . . . . ?
N2 P1 N3 Ni -123.71(12) . . . . ?
N1 P1 N3 Ni 123.29(11) . . . . ?
Si P1 N3 Ni 179.82(9) . . . . ?
P1 Ni N3 C30 -177.9(4) . . . . ?
P2 Ni N3 C30 175.2(2) . . . . ?
Cl1 Ni N3 C30 0.9(3) . . . . ?
P2 Ni N3 P1 -6.9(2) . . . . ?
Cl1 Ni N3 P1 178.77(6) . . . . ?
P1 N1 C10 C12 -31.3(4) . . . . ?
Si N1 C10 C12 153.5(3) . . . . ?
P1 N1 C10 C11 -151.3(2) . . . . ?
Si N1 C10 C11 33.5(4) . . . . ?
P1 N1 C10 C13 89.5(3) . . . . ?
Si N1 C10 C13 -85.7(3) . . . . ?
P1 N2 C20 C22 -18.1(5) . . . . ?
Si N2 C20 C22 175.1(3) . . . . ?
P1 N2 C20 C21 105.3(3) . . . . ?
Si N2 C20 C21 -61.5(4) . . . . ?
P1 N2 C20 C23 -138.8(3) . . . . ?
Si N2 C20 C23 54.4(4) . . . . ?
P1 N3 C30 C33 -125.2(4) . . . . ?
Ni N3 C30 C33 51.2(4) . . . . ?
P1 N3 C30 C31 -4.7(5) . . . . ?
Ni N3 C30 C31 171.7(3) . . . . ?
P1 N3 C30 C32 115.6(4) . . . . ?
Ni N3 C30 C32 -68.1(4) . . . . ?
C44 P2 C40 C41 -42.1(5) . . . . ?
C48 P2 C40 C41 47.5(5) . . . . ?
C48B P2 C40 C41 70.6(4) . . . . ?
Ni P2 C40 C41 -171.3(3) . . . . ?
P2 C40 C41 C42 -178.6(4) . . . . ?
C40 C41 C42 C43 179.6(6) . . . . ?
C40 P2 C44 C45 -72.7(5) . . . . ?
C48 P2 C44 C45 171.3(5) . . . . ?
C48B P2 C44 C45 -174.2(4) . . . . ?
Ni P2 C44 C45 56.9(5) . . . . ?
P2 C44 C45 C46 -168.6(4) . . . . ?
C44 C45 C46 C47 -124.3(12) . . . . ?
C44 P2 C48 C49 -175.9(11) . . . . ?
C40 P2 C48 C49 77.8(11) . . . . ?
C48B P2 C48 C49 30.4(10) . . . . ?
Ni P2 C48 C49 -63.2(11) . . . . ?
C44 P2 C48B C49B -64.1(6) . . . . ?
C40 P2 C48B C49B -175.2(6) . . . . ?
C48 P2 C48B C49B -36.2(6) . . . . ?
Ni P2 C48B C49B 65.2(6) . . . . ?
P2 C48 C49 C50 -177.2(10) . . . . ?
P2 C48B C49B C50 177.3(5) . . . . ?
C48 C49 C50 C51 -83.7(17) . . . . ?
C48 C49 C50 C49B -39.9(7) . . . . ?
C48B C49B C50 C51 178.5(6) . . . . ?
C48B C49B C50 C49 30.3(13) . . . . ?
